data_4504685
loop_
_publ_author_name
'Wen, Lili'
'Li, Yizhi'
'Lu, Zhenda'
'Lin, Jianguo'
'Duan, Chunying'
'Meng, Qingjin'

_publ_section_title
;
 Syntheses and Structures of Four d10Metal&#x2212;Organic Frameworks
 Assembled with Aromatic Polycarboxylate and bix [bix =
 1,4-Bis(imidazol-1-ylmethyl)benzene]
;
_journal_issue 2
_journal_name_full 'Crystal Growth &amp; Design'
_journal_page_first 530
_journal_paper_doi 10.1021/cg050458i
_journal_volume 6
_journal_year 2006
_chemical_formula_moiety 'C28 H22 Cd2 N6 O9'
_chemical_formula_sum 'C28 H22 Cd2 N6 O9'
_chemical_formula_weight 811.32
_chemical_name_systematic
; 
 ? 
;
_space_group_IT_number 2
_symmetry_cell_setting triclinic
_symmetry_space_group_name_Hall '-P 1'
_symmetry_space_group_name_H-M 'P -1'
_atom_sites_solution_hydrogens geom
_atom_sites_solution_primary direct
_atom_sites_solution_secondary difmap
_audit_creation_method SHELXL-97
_cell_angle_alpha 68.669(4)
_cell_angle_beta 79.582(4)
_cell_angle_gamma 82.797(4)
_cell_formula_units_Z 2
_cell_length_a 10.349(2)
_cell_length_b 10.903(2)
_cell_length_c 13.952(3)
_cell_measurement_reflns_used 906
_cell_measurement_temperature 293(2)
_cell_measurement_theta_max 27.94
_cell_measurement_theta_min 2.93
_cell_volume 1439.2(5)
_computing_cell_refinement SMART
_computing_data_collection 'SMART (Bruker, 2000)'
_computing_data_reduction 'SAINT (Bruker, 2000)'
_computing_molecular_graphics SHELXTL
_computing_publication_material SHELXTL
_computing_structure_refinement SHELXTL
_computing_structure_solution 'SHELXTL (Bruker, 2000)'
_diffrn_ambient_temperature 293(2)
_diffrn_measured_fraction_theta_full 0.979
_diffrn_measured_fraction_theta_max 0.979
_diffrn_radiation_monochromator graphite
_diffrn_radiation_source 'fine-focus sealed tube'
_diffrn_radiation_type MoK\a
_diffrn_radiation_wavelength 0.71073
_diffrn_reflns_av_R_equivalents 0.0347
_diffrn_reflns_av_sigmaI/netI 0.0324
_diffrn_reflns_limit_h_max 12
_diffrn_reflns_limit_h_min -10
_diffrn_reflns_limit_k_max 12
_diffrn_reflns_limit_k_min -9
_diffrn_reflns_limit_l_max 16
_diffrn_reflns_limit_l_min -15
_diffrn_reflns_number 7097
_diffrn_reflns_theta_full 25.00
_diffrn_reflns_theta_max 25.00
_diffrn_reflns_theta_min 2.01
_exptl_absorpt_coefficient_mu 1.543
_exptl_absorpt_correction_T_max 0.71
_exptl_absorpt_correction_T_min 0.70
_exptl_absorpt_correction_type multi-scan
_exptl_absorpt_process_details 'SADABS(Bruker, 2000)'
_exptl_crystal_colour colouress
_exptl_crystal_density_diffrn 1.872
_exptl_crystal_density_method 'not measured'
_exptl_crystal_description block
_exptl_crystal_F_000 800
_exptl_crystal_size_max 0.24
_exptl_crystal_size_mid 0.24
_exptl_crystal_size_min 0.22
_refine_diff_density_max 0.984
_refine_diff_density_min -0.587
_refine_diff_density_rms 0.083
_refine_ls_extinction_method none
_refine_ls_goodness_of_fit_ref 1.005
_refine_ls_hydrogen_treatment constr
_refine_ls_matrix_type full
_refine_ls_number_parameters 406
_refine_ls_number_reflns 4955
_refine_ls_number_restraints 0
_refine_ls_restrained_S_all 1.005
_refine_ls_R_factor_all 0.0308
_refine_ls_R_factor_gt 0.0276
_refine_ls_shift/su_max 0.036
_refine_ls_shift/su_mean 0.002
_refine_ls_structure_factor_coef Fsqd
_refine_ls_weighting_details 'calc w=1/[\s^2^(Fo^2^)+(0.0515P)^2^+0.0412P] where P=(Fo^2^+2Fc^2^)/3'
_refine_ls_weighting_scheme calc
_refine_ls_wR_factor_gt 0.0749
_refine_ls_wR_factor_ref 0.0766
_reflns_number_gt 4436
_reflns_number_total 4955
_reflns_threshold_expression >2sigma(I)
_cod_data_source_file cg050458isi20051103_092156.cif
_cod_data_source_block 50526cm
_cod_depositor_comments
;
The following automatic conversions were performed:

'_symmetry_cell_setting' value 'Triclinic' changed to 'triclinic'
according to /home/saulius/struct/CIF-dictionaries/cif_core.dic
dictionary named 'cif_core.dic' version 2.4.1 from
2010-06-29.

'_exptl_absorpt_correction_type' value 'Multi-scan'
changed to 'multi-scan' according to
/home/saulius/struct/CIF-dictionaries/cif_core.dic dictionary named
'cif_core.dic' version 2.4.1 from 2010-06-29.

Automatic conversion script
Id: cif_fix_values 1715 2011-07-08 13:25:40Z adriana 
;
_cod_original_cell_volume 1439.3(5)
_cod_original_sg_symbol_H-M P-1
_cod_database_code 4504685

loop_
_symmetry_equiv_pos_as_xyz
'x, y, z'
'-x, -y, -z'

loop_
_atom_site_label
_atom_site_type_symbol
_atom_site_fract_x
_atom_site_fract_y
_atom_site_fract_z
_atom_site_U_iso_or_equiv
_atom_site_adp_type
_atom_site_occupancy
_atom_site_symmetry_multiplicity
_atom_site_calc_flag
_atom_site_refinement_flags
Cd1 Cd 0.45747(2) 0.55421(2) 0.362703(15) 0.03052(9) Uani 1 1 d .
Cd2 Cd 0.555027(19) 0.49514(2) 0.128491(15) 0.02951(9) Uani 1 1 d .
C1 C 0.4374(3) 0.7818(3) 0.1362(2) 0.0349(7) Uani 1 1 d .
C2 C 0.4340(3) 0.8555(3) 0.2105(2) 0.0312(6) Uani 1 1 d .
C3 C 0.4088(3) 0.9903(3) 0.1813(2) 0.0364(7) Uani 1 1 d .
H3 H 0.3893 1.0399 0.1150 0.044 Uiso 1 1 calc R
C4 C 0.4130(3) 1.0503(3) 0.2524(2) 0.0382(7) Uani 1 1 d .
H4 H 0.3935 1.1407 0.2350 0.046 Uiso 1 1 calc R
C5 C 0.4461(3) 0.9758(3) 0.3491(2) 0.0373(7) Uani 1 1 d .
H5 H 0.4524 1.0151 0.3970 0.045 Uiso 1 1 calc R
C6 C 0.4698(3) 0.8405(3) 0.3732(2) 0.0321(6) Uani 1 1 d .
C7 C 0.5050(3) 0.7510(3) 0.4769(2) 0.0384(7) Uani 1 1 d .
C8 C 0.1408(3) 0.6088(4) 0.3514(3) 0.0506(9) Uani 1 1 d .
H8 H 0.1501 0.5958 0.2882 0.061 Uiso 1 1 calc R
C9 C 0.0306(4) 0.6585(4) 0.3961(3) 0.0594(10) Uani 1 1 d .
H9 H -0.0486 0.6865 0.3696 0.071 Uiso 1 1 calc R
C10 C 0.1822(3) 0.6132(3) 0.4934(3) 0.0435(8) Uani 1 1 d .
H10 H 0.2255 0.6050 0.5485 0.052 Uiso 1 1 calc R
C11 C -0.0254(4) 0.7182(4) 0.5568(4) 0.0714(13) Uani 1 1 d .
H11A H -0.0036 0.6737 0.6265 0.086 Uiso 1 1 calc R
H11B H -0.1166 0.7042 0.5584 0.086 Uiso 1 1 calc R
C12 C -0.0105(3) 0.8654(4) 0.5253(3) 0.0565(10) Uani 1 1 d .
C13 C -0.0897(5) 0.9331(5) 0.5781(5) 0.096(2) Uani 1 1 d .
H13 H -0.1532 0.8895 0.6322 0.116 Uiso 1 1 calc R
C14 C -0.0794(5) 1.0669(5) 0.5541(5) 0.108(2) Uani 1 1 d .
H14 H -0.1350 1.1110 0.5930 0.130 Uiso 1 1 calc R
C15 C 0.7505(3) 0.5955(3) 0.2406(2) 0.0362(7) Uani 1 1 d .
C16 C 0.8200(3) 0.6184(3) 0.1305(2) 0.0331(6) Uani 1 1 d .
C17 C 0.9466(3) 0.6614(3) 0.0983(3) 0.0415(8) Uani 1 1 d .
H17 H 0.9927 0.6750 0.1445 0.050 Uiso 1 1 calc R
C18 C 1.0025(3) 0.6834(4) -0.0030(3) 0.0452(8) Uani 1 1 d .
H18 H 1.0875 0.7115 -0.0262 0.054 Uiso 1 1 calc R
C19 C 0.9318(3) 0.6636(3) -0.0699(3) 0.0408(7) Uani 1 1 d .
H19 H 0.9677 0.6790 -0.1391 0.049 Uiso 1 1 calc R
C20 C 0.8071(3) 0.6207(3) -0.0330(2) 0.0314(6) Uani 1 1 d .
C21 C 0.7251(3) 0.5957(3) -0.1026(2) 0.0336(7) Uani 1 1 d .
C22 C 0.7232(4) 0.2307(4) 0.2568(3) 0.0595(10) Uani 1 1 d .
H22 H 0.7335 0.2689 0.3045 0.071 Uiso 1 1 calc R
C23 C 0.7666(4) 0.1075(4) 0.2619(4) 0.0659(11) Uani 1 1 d .
H23 H 0.8115 0.0455 0.3126 0.079 Uiso 1 1 calc R
C24 C 0.6692(3) 0.2048(3) 0.1259(3) 0.0423(8) Uani 1 1 d .
H24 H 0.6352 0.2199 0.0649 0.051 Uiso 1 1 calc R
C25 C 0.7603(4) -0.0247(4) 0.1466(4) 0.0710(13) Uani 1 1 d .
H25A H 0.6878 -0.0338 0.1148 0.085 Uiso 1 1 calc R
H25B H 0.7684 -0.1031 0.2076 0.085 Uiso 1 1 calc R
C26 C 0.8854(4) -0.0136(4) 0.0708(4) 0.0580(11) Uani 1 1 d .
C27 C 1.0055(4) -0.0381(4) 0.1050(4) 0.0631(11) Uani 1 1 d .
H27 H 1.0101 -0.0640 0.1757 0.076 Uiso 1 1 calc R
C28 C 0.8798(4) 0.0242(4) -0.0338(4) 0.0685(13) Uani 1 1 d .
H28 H 0.7984 0.0405 -0.0571 0.082 Uiso 1 1 calc R
N1 N 0.4611(2) 0.7825(2) 0.30548(18) 0.0301(5) Uani 1 1 d .
N2 N 0.7529(2) 0.5979(2) 0.06521(18) 0.0309(5) Uani 1 1 d .
N3 N 0.2363(3) 0.5804(3) 0.4130(2) 0.0393(6) Uani 1 1 d .
N4 N 0.0578(3) 0.6597(3) 0.4867(2) 0.0482(7) Uani 1 1 d .
N5 N 0.6622(2) 0.2914(3) 0.1716(2) 0.0384(6) Uani 1 1 d .
N6 N 0.7317(3) 0.0915(3) 0.1782(3) 0.0520(8) Uani 1 1 d .
O1 O 0.4987(2) 0.6291(2) 0.49724(15) 0.0367(5) Uani 1 1 d .
O2 O 0.5354(3) 0.8019(2) 0.5346(2) 0.0684(9) Uani 1 1 d .
O3 O 0.4330(2) 0.6576(2) 0.17714(15) 0.0365(5) Uani 1 1 d .
O4 O 0.4453(3) 0.8464(3) 0.04397(18) 0.0675(8) Uani 1 1 d .
O5 O 0.6567(2) 0.5189(2) 0.27059(16) 0.0372(5) Uani 1 1 d .
O6 O 0.7879(3) 0.6519(3) 0.29113(19) 0.0564(7) Uani 1 1 d .
O7 O 0.61309(19) 0.5524(2) -0.06014(15) 0.0375(5) Uani 1 1 d .
O8 O 0.7730(2) 0.6186(3) -0.19465(18) 0.0513(6) Uani 1 1 d .
O9 O 0.4157(2) 0.3927(2) 0.29528(15) 0.0358(5) Uani 1 1 d .
H9A H 0.3352 0.3937 0.2893 0.043 Uiso 1 1 d R
H9B H 0.4443 0.3151 0.3291 0.043 Uiso 1 1 d R

loop_
_atom_site_aniso_label
_atom_site_aniso_U_11
_atom_site_aniso_U_22
_atom_site_aniso_U_33
_atom_site_aniso_U_23
_atom_site_aniso_U_13
_atom_site_aniso_U_12
Cd1 0.04241(14) 0.02818(14) 0.02290(13) -0.01141(10) -0.00600(9) 0.00016(9)
Cd2 0.03219(13) 0.03432(15) 0.02582(13) -0.01487(10) -0.00340(9) -0.00376(9)
C1 0.0413(16) 0.0391(19) 0.0250(16) -0.0117(14) -0.0067(12) -0.0013(13)
C2 0.0345(15) 0.0313(16) 0.0262(15) -0.0081(12) -0.0032(12) -0.0037(12)
C3 0.0422(16) 0.0322(17) 0.0304(16) -0.0057(13) -0.0053(13) -0.0029(13)
C4 0.0473(17) 0.0257(15) 0.0396(18) -0.0105(13) -0.0041(14) -0.0013(13)
C5 0.0517(18) 0.0286(16) 0.0333(17) -0.0143(13) -0.0027(14) -0.0038(13)
C6 0.0410(16) 0.0294(16) 0.0274(15) -0.0110(13) -0.0058(12) -0.0033(12)
C7 0.058(2) 0.0313(18) 0.0289(16) -0.0135(14) -0.0097(14) 0.0001(14)
C8 0.055(2) 0.055(2) 0.050(2) -0.0229(18) -0.0200(17) -0.0021(17)
C9 0.045(2) 0.058(2) 0.080(3) -0.026(2) -0.022(2) 0.0018(18)
C10 0.0494(19) 0.0423(19) 0.0375(19) -0.0146(15) -0.0046(15) 0.0007(15)
C11 0.063(2) 0.049(2) 0.093(3) -0.033(2) 0.031(2) -0.0064(19)
C12 0.046(2) 0.050(2) 0.069(3) -0.028(2) 0.0158(18) -0.0029(17)
C13 0.081(3) 0.058(3) 0.132(5) -0.041(3) 0.059(3) -0.021(2)
C14 0.092(3) 0.054(3) 0.158(6) -0.053(3) 0.069(4) -0.010(3)
C15 0.0412(17) 0.0366(17) 0.0340(17) -0.0127(14) -0.0152(14) 0.0015(14)
C16 0.0363(15) 0.0302(16) 0.0355(17) -0.0128(13) -0.0097(13) -0.0023(12)
C17 0.0384(17) 0.0443(19) 0.049(2) -0.0199(16) -0.0126(15) -0.0088(14)
C18 0.0346(17) 0.052(2) 0.052(2) -0.0202(17) -0.0020(15) -0.0146(15)
C19 0.0404(17) 0.0452(19) 0.0363(18) -0.0146(15) 0.0018(14) -0.0104(14)
C20 0.0327(15) 0.0305(16) 0.0320(16) -0.0116(13) -0.0050(12) -0.0031(12)
C21 0.0368(16) 0.0370(17) 0.0275(16) -0.0125(13) -0.0033(12) -0.0018(13)
C22 0.067(2) 0.060(3) 0.056(2) -0.026(2) -0.021(2) 0.012(2)
C23 0.067(3) 0.057(3) 0.066(3) -0.017(2) -0.013(2) 0.016(2)
C24 0.0401(17) 0.045(2) 0.0437(19) -0.0219(16) 0.0054(14) -0.0068(15)
C25 0.061(2) 0.045(2) 0.108(4) -0.041(2) 0.020(2) -0.0081(19)
C26 0.046(2) 0.037(2) 0.096(3) -0.037(2) 0.005(2) 0.0011(16)
C27 0.060(2) 0.055(2) 0.079(3) -0.035(2) -0.006(2) 0.0087(19)
C28 0.046(2) 0.062(3) 0.110(4) -0.048(3) -0.011(2) 0.0045(19)
N1 0.0366(13) 0.0288(13) 0.0256(13) -0.0113(10) -0.0023(10) -0.0028(10)
N2 0.0321(12) 0.0330(14) 0.0309(14) -0.0127(11) -0.0091(10) -0.0030(10)
N3 0.0439(14) 0.0406(16) 0.0346(15) -0.0152(12) -0.0063(12) -0.0003(12)
N4 0.0417(15) 0.0399(16) 0.061(2) -0.0195(15) 0.0035(14) -0.0038(13)
N5 0.0403(14) 0.0386(15) 0.0392(15) -0.0181(13) -0.0049(12) -0.0004(12)
N6 0.0461(16) 0.0389(17) 0.066(2) -0.0214(15) 0.0088(15) -0.0009(13)
O1 0.0619(14) 0.0248(11) 0.0263(11) -0.0097(9) -0.0121(10) -0.0029(10)
O2 0.141(3) 0.0329(13) 0.0458(15) -0.0163(12) -0.0446(17) -0.0045(15)
O3 0.0533(13) 0.0300(12) 0.0280(11) -0.0132(9) -0.0073(9) 0.0017(9)
O4 0.132(3) 0.0458(15) 0.0251(13) -0.0093(11) -0.0095(14) -0.0200(16)
O5 0.0387(11) 0.0445(13) 0.0329(12) -0.0177(10) -0.0034(9) -0.0089(10)
O6 0.0691(16) 0.0725(18) 0.0416(14) -0.0282(13) -0.0113(12) -0.0252(14)
O7 0.0345(11) 0.0539(14) 0.0290(11) -0.0184(10) -0.0010(9) -0.0143(10)
O8 0.0435(12) 0.0855(19) 0.0284(13) -0.0227(12) 0.0022(10) -0.0191(12)
O9 0.0436(12) 0.0339(11) 0.0320(12) -0.0131(9) -0.0083(9) -0.0009(9)

loop_
_atom_type_symbol
_atom_type_description
_atom_type_scat_dispersion_real
_atom_type_scat_dispersion_imag
_atom_type_scat_source
C C 0.0033 0.0016 'International Tables Vol C Tables 4.2.6.8 and 6.1.1.4'
H H 0.0000 0.0000 'International Tables Vol C Tables 4.2.6.8 and 6.1.1.4'
N N 0.0061 0.0033 'International Tables Vol C Tables 4.2.6.8 and 6.1.1.4'
O O 0.0106 0.0060 'International Tables Vol C Tables 4.2.6.8 and 6.1.1.4'
Cd Cd -0.8075 1.2024 'International Tables Vol C Tables 4.2.6.8 and 6.1.1.4'

loop_
_geom_angle_atom_site_label_1
_geom_angle_atom_site_label_2
_geom_angle_atom_site_label_3
_geom_angle
_geom_angle_site_symmetry_1
_geom_angle_site_symmetry_3
N3 Cd1 O5 162.26(8) . .
N3 Cd1 O1 97.75(9) . 2_666
O5 Cd1 O1 90.67(8) . 2_666
N3 Cd1 N1 87.43(9) . .
O5 Cd1 N1 96.14(8) . .
O1 Cd1 N1 140.00(8) 2_666 .
N3 Cd1 O9 88.91(8) . .
O5 Cd1 O9 76.65(7) . .
O1 Cd1 O9 82.72(7) 2_666 .
N1 Cd1 O9 137.19(8) . .
N3 Cd1 O1 89.63(8) . .
O5 Cd1 O1 107.85(7) . .
O1 Cd1 O1 72.30(8) 2_666 .
N1 Cd1 O1 68.08(7) . .
O9 Cd1 O1 154.54(7) . .
N3 Cd1 O3 91.94(8) . .
O5 Cd1 O3 73.50(7) . .
O1 Cd1 O3 150.32(7) 2_666 .
N1 Cd1 O3 68.10(7) . .
O9 Cd1 O3 69.42(7) . .
O1 Cd1 O3 136.03(7) . .
N5 Cd2 O3 149.98(8) . .
N5 Cd2 O7 97.21(9) . 2_665
O3 Cd2 O7 94.46(8) . 2_665
N5 Cd2 N2 91.72(9) . .
O3 Cd2 N2 98.24(8) . .
O7 Cd2 N2 137.31(8) 2_665 .
N5 Cd2 O7 96.00(8) . .
O3 Cd2 O7 114.00(7) . .
O7 Cd2 O7 69.74(8) 2_665 .
N2 Cd2 O7 67.83(7) . .
N5 Cd2 O9 82.67(8) . .
O3 Cd2 O9 71.34(7) . .
O7 Cd2 O9 83.24(7) 2_665 .
N2 Cd2 O9 139.41(7) . .
O7 Cd2 O9 152.62(7) . .
N5 Cd2 O5 85.06(8) . .
O3 Cd2 O5 72.84(7) . .
O7 Cd2 O5 154.24(7) 2_665 .
N2 Cd2 O5 67.91(7) . .
O7 Cd2 O5 135.74(7) . .
O9 Cd2 O5 71.56(7) . .
O4 C1 O3 126.3(3) . .
O4 C1 C2 117.5(3) . .
O3 C1 C2 116.2(2) . .
N1 C2 C3 121.5(3) . .
N1 C2 C1 116.0(3) . .
C3 C2 C1 122.5(3) . .
C2 C3 C4 118.8(3) . .
C2 C3 H3 120.6 . .
C4 C3 H3 120.6 . .
C5 C4 C3 119.8(3) . .
C5 C4 H4 120.1 . .
C3 C4 H4 120.1 . .
C4 C5 C6 118.2(3) . .
C4 C5 H5 120.9 . .
C6 C5 H5 120.9 . .
N1 C6 C5 121.7(3) . .
N1 C6 C7 116.2(3) . .
C5 C6 C7 122.1(3) . .
O2 C7 O1 126.0(3) . .
O2 C7 C6 117.9(3) . .
O1 C7 C6 116.0(3) . .
C9 C8 N3 109.6(3) . .
C9 C8 H8 125.2 . .
N3 C8 H8 125.2 . .
N4 C9 C8 106.4(3) . .
N4 C9 H9 126.8 . .
C8 C9 H9 126.8 . .
N3 C10 N4 111.9(3) . .
N3 C10 H10 124.1 . .
N4 C10 H10 124.1 . .
N4 C11 C12 113.0(3) . .
N4 C11 H11A 109.0 . .
C12 C11 H11A 109.0 . .
N4 C11 H11B 109.0 . .
C12 C11 H11B 109.0 . .
H11A C11 H11B 107.8 . .
C13 C12 C14 117.4(4) . 2_576
C13 C12 C11 118.8(3) . .
C14 C12 C11 123.8(3) 2_576 .
C12 C13 C14 121.5(4) . .
C12 C13 H13 119.3 . .
C14 C13 H13 119.3 . .
C12 C14 C13 121.1(4) 2_576 .
C12 C14 H14 119.4 2_576 .
C13 C14 H14 119.4 . .
O6 C15 O5 126.4(3) . .
O6 C15 C16 118.2(3) . .
O5 C15 C16 115.4(3) . .
N2 C16 C17 121.3(3) . .
N2 C16 C15 117.0(3) . .
C17 C16 C15 121.8(3) . .
C18 C17 C16 118.8(3) . .
C18 C17 H17 120.6 . .
C16 C17 H17 120.6 . .
C19 C18 C17 119.4(3) . .
C19 C18 H18 120.3 . .
C17 C18 H18 120.3 . .
C20 C19 C18 118.9(3) . .
C20 C19 H19 120.6 . .
C18 C19 H19 120.6 . .
N2 C20 C19 122.0(3) . .
N2 C20 C21 116.7(2) . .
C19 C20 C21 121.3(3) . .
O8 C21 O7 126.1(3) . .
O8 C21 C20 117.6(3) . .
O7 C21 C20 116.3(3) . .
C23 C22 N5 109.9(4) . .
C23 C22 H22 125.1 . .
N5 C22 H22 125.1 . .
C22 C23 N6 106.1(4) . .
C22 C23 H23 126.9 . .
N6 C23 H23 126.9 . .
N5 C24 N6 111.1(3) . .
N5 C24 H24 124.4 . .
N6 C24 H24 124.4 . .
N6 C25 C26 111.4(3) . .
N6 C25 H25A 109.4 . .
C26 C25 H25A 109.4 . .
N6 C25 H25B 109.4 . .
C26 C25 H25B 109.4 . .
H25A C25 H25B 108.0 . .
C28 C26 C27 119.6(4) . .
C28 C26 C25 119.9(4) . .
C27 C26 C25 120.4(5) . .
C26 C27 C28 119.8(4) . 2_755
C26 C27 H27 120.1 . .
C28 C27 H27 120.1 2_755 .
C26 C28 C27 120.6(4) . 2_755
C26 C28 H28 119.7 . .
C27 C28 H28 119.7 2_755 .
C6 N1 C2 119.9(2) . .
C6 N1 Cd1 119.35(19) . .
C2 N1 Cd1 119.88(19) . .
C20 N2 C16 119.6(2) . .
C20 N2 Cd2 119.91(18) . .
C16 N2 Cd2 119.9(2) . .
C10 N3 C8 105.1(3) . .
C10 N3 Cd1 125.2(2) . .
C8 N3 Cd1 126.5(2) . .
C10 N4 C9 107.0(3) . .
C10 N4 C11 125.7(4) . .
C9 N4 C11 126.7(4) . .
C24 N5 C22 105.8(3) . .
C24 N5 Cd2 128.0(2) . .
C22 N5 Cd2 126.0(2) . .
C24 N6 C23 107.1(3) . .
C24 N6 C25 125.3(4) . .
C23 N6 C25 127.5(4) . .
C7 O1 Cd1 132.85(19) . 2_666
C7 O1 Cd1 119.03(19) . .
Cd1 O1 Cd1 107.70(8) 2_666 .
C1 O3 Cd2 129.88(19) . .
C1 O3 Cd1 117.73(18) . .
Cd2 O3 Cd1 95.16(7) . .
C15 O5 Cd1 125.08(19) . .
C15 O5 Cd2 115.62(18) . .
Cd1 O5 Cd2 93.66(7) . .
C21 O7 Cd2 131.31(19) . 2_665
C21 O7 Cd2 118.37(18) . .
Cd2 O7 Cd2 110.26(8) 2_665 .
Cd1 O9 Cd2 92.58(7) . .
Cd1 O9 H9A 113.2 . .
Cd2 O9 H9A 113.2 . .
Cd1 O9 H9B 113.1 . .
Cd2 O9 H9B 113.1 . .
H9A O9 H9B 110.6 . .

loop_
_geom_bond_atom_site_label_1
_geom_bond_atom_site_label_2
_geom_bond_distance
_geom_bond_site_symmetry_2
Cd1 N3 2.283(3) .
Cd1 O5 2.292(2) .
Cd1 O1 2.296(2) 2_666
Cd1 N1 2.324(2) .
Cd1 O9 2.391(2) .
Cd1 O1 2.421(2) .
Cd1 O3 2.466(2) .
Cd2 N5 2.276(3) .
Cd2 O3 2.280(2) .
Cd2 O7 2.322(2) 2_665
Cd2 N2 2.330(2) .
Cd2 O7 2.450(2) .
Cd2 O9 2.458(2) .
Cd2 O5 2.510(2) .
C1 O4 1.215(4) .
C1 O3 1.267(4) .
C1 C2 1.519(4) .
C2 N1 1.334(4) .
C2 C3 1.379(4) .
C3 C4 1.381(4) .
C3 H3 0.9300 .
C4 C5 1.379(4) .
C4 H4 0.9300 .
C5 C6 1.389(4) .
C5 H5 0.9300 .
C6 N1 1.334(4) .
C6 C7 1.502(4) .
C7 O2 1.231(4) .
C7 O1 1.262(4) .
C8 C9 1.348(5) .
C8 N3 1.359(4) .
C8 H8 0.9300 .
C9 N4 1.349(5) .
C9 H9 0.9300 .
C10 N3 1.309(4) .
C10 N4 1.329(4) .
C10 H10 0.9300 .
C11 N4 1.455(5) .
C11 C12 1.522(6) .
C11 H11A 0.9700 .
C11 H11B 0.9700 .
C12 C13 1.337(5) .
C12 C14 1.357(6) 2_576
C13 C14 1.386(6) .
C13 H13 0.9300 .
C14 C12 1.357(6) 2_576
C14 H14 0.9300 .
C15 O6 1.225(4) .
C15 O5 1.272(4) .
C15 C16 1.518(4) .
C16 N2 1.334(4) .
C16 C17 1.387(4) .
C17 C18 1.372(5) .
C17 H17 0.9300 .
C18 C19 1.373(5) .
C18 H18 0.9300 .
C19 C20 1.373(4) .
C19 H19 0.9300 .
C20 N2 1.328(4) .
C20 C21 1.511(4) .
C21 O8 1.235(4) .
C21 O7 1.266(3) .
C22 C23 1.343(5) .
C22 N5 1.358(5) .
C22 H22 0.9300 .
C23 N6 1.358(5) .
C23 H23 0.9300 .
C24 N5 1.307(4) .
C24 N6 1.338(4) .
C24 H24 0.9300 .
C25 N6 1.467(5) .
C25 C26 1.503(5) .
C25 H25A 0.9700 .
C25 H25B 0.9700 .
C26 C28 1.375(7) .
C26 C27 1.372(6) .
C27 C28 1.389(6) 2_755
C27 H27 0.9300 .
C28 C27 1.389(6) 2_755
C28 H28 0.9300 .
O1 Cd1 2.296(2) 2_666
O7 Cd2 2.322(2) 2_665
O9 H9A 0.8500 .
O9 H9B 0.8500 .
